data_2016936
loop_
_publ_author_name
'Trilleras, Jorge'
'Quiroga, Jairo'
'Cobo, Justo'
'Glidewell, Christopher'

_publ_section_title
;
 2-Amino-4-chloro-5-formyl-6-[methyl(2-methylphenyl)amino]pyrimidine
 and
 2-amino-4-chloro-5-formyl-6-[(2-methoxyphenyl)methylamino]pyrimidine
 are isostructural and form hydrogen-bonded sheets of <i>R</i>~2~^2^(8)
 and <i>R</i>~6~^6^(32) rings
;
_journal_coeditor_code SK3279
_journal_issue 1
_journal_name_full 'Acta Crystallographica Section C'
_journal_page_first o11
_journal_page_last o14
_journal_paper_doi 10.1107/S0108270108040481
_journal_volume 65
_journal_year 2009
_chemical_formula_iupac 'C13 H13 Cl N4 O'
_chemical_formula_moiety 'C13 H13 Cl N4 O'
_chemical_formula_sum 'C13 H13 Cl N4 O'
_chemical_formula_weight 276.72
_chemical_name_systematic
;
2-Amino-4-chloro-5-formyl-6-[methyl(2-methylphenyl)amino]pyrimidine
;
_space_group_IT_number 14
_symmetry_cell_setting monoclinic
_symmetry_space_group_name_Hall '-P 2yn'
_symmetry_space_group_name_H-M 'P 1 21/n 1'
_atom_sites_solution_hydrogens geom
_atom_sites_solution_primary direct
_atom_sites_solution_secondary difmap
_cell_angle_alpha 90.00
_cell_angle_beta 105.676(7)
_cell_angle_gamma 90.00
_cell_formula_units_Z 4
_cell_length_a 11.1502(8)
_cell_length_b 8.7271(8)
_cell_length_c 13.7129(13)
_cell_measurement_reflns_used 2946
_cell_measurement_temperature 120(2)
_cell_measurement_theta_max 27.49
_cell_measurement_theta_min 3.01
_cell_volume 1284.8(2)
_computing_cell_refinement 'DIRAX/LSQ (Duisenberg <i>et al.</i>,  2000)'
_computing_data_collection 'COLLECT (Hooft, 1999)'
_computing_data_reduction 'EVALCCD (Duisenberg <i>et al.</i>,  2003)'
_computing_molecular_graphics 'PLATON (Spek, 2003)'
_computing_publication_material 'SHELXL97 and PRPKAPPA (Ferguson, 1999)'
_computing_structure_refinement 'OSCAIL (McArdle, 2003) and SHELXL97 (Sheldrick, 2008)'
_computing_structure_solution 'Sir2004 (Burla <i>et al.</i>,  2005)'
_diffrn_ambient_temperature 120(2)
_diffrn_detector_area_resol_mean 9.091
_diffrn_measured_fraction_theta_full 0.999
_diffrn_measured_fraction_theta_max 0.999
_diffrn_measurement_device_type 'Bruker--Nonius KappaCCD'
_diffrn_measurement_method '\f & \w scans'
_diffrn_radiation_monochromator graphite
_diffrn_radiation_source 'Bruker-Nonius FR591 rotating anode'
_diffrn_radiation_type 'Mo K\a'
_diffrn_radiation_wavelength 0.71073
_diffrn_reflns_av_R_equivalents 0.0588
_diffrn_reflns_av_sigmaI/netI 0.0385
_diffrn_reflns_limit_h_max 14
_diffrn_reflns_limit_h_min -14
_diffrn_reflns_limit_k_max 11
_diffrn_reflns_limit_k_min -11
_diffrn_reflns_limit_l_max 17
_diffrn_reflns_limit_l_min -17
_diffrn_reflns_number 23784
_diffrn_reflns_theta_full 27.49
_diffrn_reflns_theta_max 27.49
_diffrn_reflns_theta_min 3.01
_diffrn_standards_decay_% 0
_diffrn_standards_number 0
_exptl_absorpt_coefficient_mu 0.295
_exptl_absorpt_correction_T_max 0.927
_exptl_absorpt_correction_T_min 0.874
_exptl_absorpt_correction_type multi-scan
_exptl_absorpt_process_details '(SADABS; Sheldrick, 2003)'
_exptl_crystal_colour yellow
_exptl_crystal_density_diffrn 1.431
_exptl_crystal_density_method 'not measured'
_exptl_crystal_description block
_exptl_crystal_F_000 576
_exptl_crystal_size_max 0.47
_exptl_crystal_size_mid 0.37
_exptl_crystal_size_min 0.26
_refine_diff_density_max 0.376
_refine_diff_density_min -0.456
_refine_ls_extinction_method none
_refine_ls_goodness_of_fit_ref 1.135
_refine_ls_hydrogen_treatment constr
_refine_ls_matrix_type full
_refine_ls_number_parameters 174
_refine_ls_number_reflns 2946
_refine_ls_number_restraints 0
_refine_ls_restrained_S_all 1.135
_refine_ls_R_factor_all 0.0955
_refine_ls_R_factor_gt 0.0507
_refine_ls_shift/su_max 0.001
_refine_ls_shift/su_mean 0.000
_refine_ls_structure_factor_coef Fsqd
_refine_ls_weighting_details 'w=1/[\s^2^(Fo^2^)+(0.0691P)^2^+1.3411P] where P=(Fo^2^+2Fc^2^)/3'
_refine_ls_weighting_scheme calc
_refine_ls_wR_factor_gt 0.1216
_refine_ls_wR_factor_ref 0.1548
_reflns_number_gt 1999
_reflns_number_total 2946
_reflns_threshold_expression I>2\s(I)
_cod_data_source_file sk3279.cif
_cod_data_source_block I
_cod_original_cell_volume 1284.75(19)
_cod_original_sg_symbol_H-M 'P 21/n'
_cod_database_code 2016936
_cod_database_fobs_code 2016936

loop_
_symmetry_equiv_pos_as_xyz
'x, y, z'
'-x+1/2, y+1/2, -z+1/2'
'-x, -y, -z'
'x-1/2, -y-1/2, z-1/2'

loop_
_atom_site_type_symbol
_atom_site_label
_atom_site_fract_x
_atom_site_fract_y
_atom_site_fract_z
_atom_site_U_iso_or_equiv
_atom_site_adp_type
_atom_site_calc_flag
_atom_site_refinement_flags
_atom_site_occupancy
_atom_site_disorder_assembly
_atom_site_disorder_group
Cl Cl4 0.27600(6) 0.19726(7) 0.66110(5) 0.0266(2) Uani d . 1 . .
O O51 0.33885(18) 0.5202(2) 0.66011(14) 0.0312(5) Uani d . 1 . .
N N1 0.0135(2) 0.3502(2) 0.37571(16) 0.0229(5) Uani d . 1 . .
N N2 -0.0730(2) 0.1130(3) 0.37337(17) 0.0296(6) Uani d . 1 . .
H H21 -0.1203 0.1273 0.3114 0.036 Uiso d R 1 . .
H H22 -0.0780 0.0250 0.4034 0.036 Uiso d R 1 . .
N N3 0.09352(19) 0.1658(2) 0.50572(16) 0.0219(5) Uani d . 1 . .
N N61 0.10068(19) 0.5865(2) 0.37734(16) 0.0220(5) Uani d . 1 . .
C C2 0.0124(2) 0.2136(3) 0.4185(2) 0.0233(6) Uani d . 1 . .
C C4 0.1747(2) 0.2680(3) 0.55218(19) 0.0208(5) Uani d . 1 . .
C C5 0.1818(2) 0.4178(3) 0.52155(19) 0.0201(5) Uani d . 1 . .
C C6 0.0981(2) 0.4508(3) 0.42417(19) 0.0205(5) Uani d . 1 . .
C C51 0.2510(2) 0.5387(3) 0.58651(19) 0.0228(6) Uani d . 1 . .
H H51 0.2248 0.6412 0.5696 0.027 Uiso calc R 1 . .
C C61 0.2129(2) 0.6742(3) 0.39104(19) 0.0236(6) Uani d . 1 . .
C C62 0.3198(3) 0.6077(3) 0.3760(2) 0.0260(6) Uani d . 1 . .
C C63 0.4239(3) 0.7010(3) 0.3885(2) 0.0303(6) Uani d . 1 . .
H H63 0.4989 0.6588 0.3798 0.036 Uiso calc R 1 . .
C C64 0.4202(3) 0.8535(4) 0.4133(2) 0.0336(7) Uani d . 1 . .
H H64 0.4926 0.9151 0.4216 0.040 Uiso calc R 1 . .
C C65 0.3128(3) 0.9177(3) 0.4261(2) 0.0314(7) Uani d . 1 . .
H H65 0.3106 1.0231 0.4427 0.038 Uiso calc R 1 . .
C C66 0.2091(3) 0.8281(3) 0.4148(2) 0.0279(6) Uani d . 1 . .
H H66 0.1344 0.8716 0.4233 0.033 Uiso calc R 1 . .
C C67 0.0030(2) 0.6215(3) 0.2848(2) 0.0273(6) Uani d . 1 . .
H H671 0.0264 0.5799 0.2262 0.041 Uiso calc R 1 . .
H H672 -0.0072 0.7328 0.2776 0.041 Uiso calc R 1 . .
H H673 -0.0756 0.5752 0.2888 0.041 Uiso calc R 1 . .
C C68 0.3276(3) 0.4439(3) 0.3470(2) 0.0317(7) Uani d . 1 . .
H H681 0.2470 0.4112 0.3029 0.048 Uiso calc R 1 . .
H H682 0.3489 0.3802 0.4081 0.048 Uiso calc R 1 . .
H H683 0.3919 0.4327 0.3109 0.048 Uiso calc R 1 . .

loop_
_atom_site_aniso_label
_atom_site_aniso_U_11
_atom_site_aniso_U_22
_atom_site_aniso_U_33
_atom_site_aniso_U_12
_atom_site_aniso_U_13
_atom_site_aniso_U_23
Cl4 0.0291(4) 0.0224(3) 0.0232(3) -0.0017(3) -0.0019(2) 0.0032(3)
O51 0.0336(11) 0.0268(11) 0.0271(10) -0.0027(8) -0.0025(8) -0.0017(8)
N1 0.0236(11) 0.0198(11) 0.0239(11) -0.0013(9) 0.0037(9) 0.0000(9)
N2 0.0361(13) 0.0223(12) 0.0231(12) -0.0083(10) -0.0044(10) 0.0034(9)
N3 0.0239(11) 0.0190(11) 0.0200(11) -0.0019(9) 0.0013(9) 0.0007(8)
N61 0.0214(10) 0.0207(11) 0.0226(11) -0.0014(9) 0.0037(9) 0.0044(9)
C2 0.0234(13) 0.0218(14) 0.0241(13) -0.0014(11) 0.0053(10) -0.0002(11)
C4 0.0195(12) 0.0243(14) 0.0181(12) 0.0004(10) 0.0040(10) -0.0003(10)
C5 0.0185(12) 0.0191(12) 0.0222(13) -0.0005(10) 0.0046(10) -0.0010(10)
C6 0.0200(12) 0.0204(13) 0.0211(12) 0.0003(10) 0.0055(10) 0.0001(10)
C51 0.0257(13) 0.0215(13) 0.0213(13) -0.0012(11) 0.0062(11) -0.0003(10)
C61 0.0256(13) 0.0229(14) 0.0217(13) -0.0024(11) 0.0056(10) 0.0037(10)
C62 0.0299(14) 0.0262(14) 0.0231(13) -0.0002(11) 0.0092(11) 0.0015(11)
C63 0.0238(13) 0.0380(17) 0.0296(15) -0.0026(12) 0.0080(11) 0.0017(13)
C64 0.0299(14) 0.0364(16) 0.0347(16) -0.0120(13) 0.0088(12) -0.0031(13)
C65 0.0406(16) 0.0196(14) 0.0354(16) -0.0050(12) 0.0127(13) -0.0010(12)
C66 0.0306(14) 0.0255(15) 0.0281(14) -0.0007(11) 0.0088(11) 0.0024(11)
C67 0.0286(14) 0.0249(14) 0.0263(14) 0.0024(11) 0.0039(11) 0.0079(11)
C68 0.0324(15) 0.0287(15) 0.0352(16) 0.0003(12) 0.0113(13) -0.0043(12)

loop_
_atom_type_symbol
_atom_type_description
_atom_type_scat_dispersion_real
_atom_type_scat_dispersion_imag
_atom_type_scat_source
C C 0.0033 0.0016 'International Tables Vol C Tables 4.2.6.8 and 6.1.1.4'
H H 0.0000 0.0000 'International Tables Vol C Tables 4.2.6.8 and 6.1.1.4'
Cl Cl 0.1484 0.1585 'International Tables Vol C Tables 4.2.6.8 and 6.1.1.4'
N N 0.0061 0.0033 'International Tables Vol C Tables 4.2.6.8 and 6.1.1.4'
O O 0.0106 0.0060 'International Tables Vol C Tables 4.2.6.8 and 6.1.1.4'

loop_
_geom_angle_atom_site_label_1
_geom_angle_atom_site_label_2
_geom_angle_atom_site_label_3
_geom_angle_site_symmetry_1
_geom_angle_site_symmetry_3
_geom_angle
_geom_angle_publ_flag
C6 N1 C2 . . 117.5(2) ?
C2 N2 H21 . . 121.8 ?
C2 N2 H22 . . 119.3 ?
H21 N2 H22 . . 118.6 ?
C4 N3 C2 . . 115.4(2) ?
C6 N61 C61 . . 122.4(2) ?
C6 N61 C67 . . 119.2(2) ?
C61 N61 C67 . . 114.9(2) ?
N2 C2 N1 . . 118.7(2) ?
N2 C2 N3 . . 115.7(2) ?
N1 C2 N3 . . 125.6(2) ?
N3 C4 C5 . . 125.9(2) ?
N3 C4 Cl4 . . 112.53(19) ?
C5 C4 Cl4 . . 121.58(19) ?
C4 C5 C6 . . 113.3(2) ?
C4 C5 C51 . . 124.2(2) ?
C6 C5 C51 . . 121.7(2) ?
N1 C6 N61 . . 116.4(2) ?
N1 C6 C5 . . 121.9(2) ?
N61 C6 C5 . . 121.7(2) ?
O51 C51 C5 . . 125.9(2) ?
O51 C51 H51 . . 117.0 ?
C5 C51 H51 . . 117.0 ?
C66 C61 C62 . . 121.5(2) ?
C66 C61 N61 . . 117.9(2) ?
C62 C61 N61 . . 120.6(2) ?
C63 C62 C61 . . 117.2(3) ?
C63 C62 C68 . . 119.2(3) ?
C61 C62 C68 . . 123.6(3) ?
C64 C63 C62 . . 121.2(3) ?
C64 C63 H63 . . 119.4 ?
C62 C63 H63 . . 119.4 ?
C65 C64 C63 . . 120.6(3) ?
C65 C64 H64 . . 119.7 ?
C63 C64 H64 . . 119.7 ?
C66 C65 C64 . . 119.4(3) ?
C66 C65 H65 . . 120.3 ?
C64 C65 H65 . . 120.3 ?
C65 C66 C61 . . 120.1(3) ?
C65 C66 H66 . . 120.0 ?
C61 C66 H66 . . 120.0 ?
N61 C67 H671 . . 109.5 ?
N61 C67 H672 . . 109.5 ?
H671 C67 H672 . . 109.5 ?
N61 C67 H673 . . 109.5 ?
H671 C67 H673 . . 109.5 ?
H672 C67 H673 . . 109.5 ?
C62 C68 H681 . . 109.5 ?
C62 C68 H682 . . 109.5 ?
H681 C68 H682 . . 109.5 ?
C62 C68 H683 . . 109.5 ?
H681 C68 H683 . . 109.5 ?
H682 C68 H683 . . 109.5 ?

loop_
_geom_bond_atom_site_label_1
_geom_bond_atom_site_label_2
_geom_bond_site_symmetry_2
_geom_bond_distance
_geom_bond_publ_flag
Cl4 C4 . 1.725(3) ?
O51 C51 . 1.212(3) ?
N1 C6 . 1.328(3) ?
N1 C2 . 1.331(3) ?
N2 C2 . 1.320(3) ?
N2 H21 . 0.8800 ?
N2 H22 . 0.8800 ?
N3 C4 . 1.307(3) ?
N3 C2 . 1.355(3) ?
N61 C6 . 1.351(3) ?
N61 C61 . 1.435(3) ?
N61 C67 . 1.464(3) ?
C4 C5 . 1.382(4) ?
C5 C6 . 1.437(3) ?
C5 C51 . 1.460(4) ?
C51 H51 . 0.9500 ?
C61 C66 . 1.385(4) ?
C61 C62 . 1.391(4) ?
C62 C63 . 1.391(4) ?
C62 C68 . 1.492(4) ?
C63 C64 . 1.377(4) ?
C63 H63 . 0.9500 ?
C64 C65 . 1.376(4) ?
C64 H64 . 0.9500 ?
C65 C66 . 1.370(4) ?
C65 H65 . 0.9500 ?
C66 H66 . 0.9500 ?
C67 H671 . 0.9800 ?
C67 H672 . 0.9800 ?
C67 H673 . 0.9800 ?
C68 H681 . 0.9800 ?
C68 H682 . 0.9800 ?
C68 H683 . 0.9800 ?

loop_
_geom_hbond_atom_site_label_D
_geom_hbond_atom_site_label_H
_geom_hbond_atom_site_label_A
_geom_hbond_site_symmetry_A
_geom_hbond_distance_DH
_geom_hbond_distance_HA
_geom_hbond_distance_DA
_geom_hbond_angle_DHA
_geom_hbond_publ_flag
N2 H21 O51 4_565 0.88 2.38 3.052(3) 134 no
N2 H21 Cl4 4_565 0.88 2.58 3.377(2) 152 no
N2 H22 N3 3_556 0.88 2.11 2.988(3) 171 no

loop_
_geom_torsion_atom_site_label_1
_geom_torsion_atom_site_label_2
_geom_torsion_atom_site_label_3
_geom_torsion_atom_site_label_4
_geom_torsion_site_symmetry_1
_geom_torsion_site_symmetry_2
_geom_torsion_site_symmetry_3
_geom_torsion_site_symmetry_4
_geom_torsion
_geom_torsion_publ_flag
C6 N1 C2 N2 . . . . 178.1(2) ?
C6 N1 C2 N3 . . . . -2.7(4) ?
C4 N3 C2 N2 . . . . -177.4(2) ?
C4 N3 C2 N1 . . . . 3.4(4) ?
C2 N3 C4 C5 . . . . 1.8(4) ?
C2 N3 C4 Cl4 . . . . -178.96(18) ?
N3 C4 C5 C6 . . . . -6.7(4) ?
Cl4 C4 C5 C6 . . . . 174.11(18) ?
N3 C4 C5 C51 . . . . 163.7(2) ?
Cl4 C4 C5 C51 . . . . -15.4(4) ?
C2 N1 C6 N61 . . . . 177.4(2) ?
C2 N1 C6 C5 . . . . -3.1(4) ?
C61 N61 C6 N1 . . . . -150.2(2) ?
C67 N61 C6 N1 . . . . 7.4(3) ?
C61 N61 C6 C5 . . . . 30.3(4) ?
C67 N61 C6 C5 . . . . -172.0(2) ?
C4 C5 C6 N1 . . . . 7.3(4) ?
C51 C5 C6 N1 . . . . -163.5(2) ?
C4 C5 C6 N61 . . . . -173.3(2) ?
C51 C5 C6 N61 . . . . 16.0(4) ?
C4 C5 C51 O51 . . . . 24.5(4) ?
C6 C5 C51 O51 . . . . -165.8(3) ?
C6 N61 C61 C66 . . . . -130.2(3) ?
C67 N61 C61 C66 . . . . 71.3(3) ?
C6 N61 C61 C62 . . . . 52.9(3) ?
C67 N61 C61 C62 . . . . -105.7(3) ?
C66 C61 C62 C63 . . . . 1.7(4) ?
N61 C61 C62 C63 . . . . 178.6(2) ?
C66 C61 C62 C68 . . . . -178.0(3) ?
N61 C61 C62 C68 . . . . -1.1(4) ?
C61 C62 C63 C64 . . . . -1.0(4) ?
C68 C62 C63 C64 . . . . 178.7(3) ?
C62 C63 C64 C65 . . . . -0.1(5) ?
C63 C64 C65 C66 . . . . 0.5(4) ?
C64 C65 C66 C61 . . . . 0.2(4) ?
C62 C61 C66 C65 . . . . -1.4(4) ?
N61 C61 C66 C65 . . . . -178.3(2) ?

loop_
_cod_related_entry_id
_cod_related_entry_database
_cod_related_entry_code
1 ChemSpider 24726348
